data_2005679
loop_
_publ_author_name
'Kumar, S. A.'
'Mathew, T.'
'Das, S.'
'Rath, N. P.'
'George, M. V.'

_publ_section_title
;
 Two Photoproducts Derived from
 11,12-Dibenzoyl-9,10-dihydro-9,10-dimethoxy-9,10-ethenoanthracene
;
_journal_issue 11
_journal_name_full 'Acta Crystallographica Section C'
_journal_page_first 2797
_journal_page_last 2800
_journal_paper_doi 10.1107/S0108270196005197
_journal_volume 52
_journal_year 1996
_chemical_formula_iupac 'C33 H28 O5'
_chemical_formula_sum 'C33 H28 O5'
_chemical_formula_weight 504.55
_chemical_name_systematic
;
 ?
;
_space_group_IT_number 61
_symmetry_cell_setting orthorhombic
_symmetry_space_group_name_Hall '-P 2ac 2ab'
_symmetry_space_group_name_H-M 'P b c a'
_audit_creation_method SHELXL
_cell_angle_alpha 90.00
_cell_angle_beta 90.00
_cell_angle_gamma 90.00
_cell_formula_units_Z 8
_cell_length_a 17.513(5)
_cell_length_b 14.897(6)
_cell_length_c 19.587(8)
_cell_measurement_reflns_used 33
_cell_measurement_temperature 293(2)
_cell_measurement_theta_max 14.6
_cell_measurement_theta_min 9.1
_cell_volume 5110(3)
_computing_cell_refinement P3
_computing_data_collection 'P3 (Siemens, 1990)'
_computing_data_reduction 'XDISK in SHELXTL_Plus (Sheldrick, 1995)'
_computing_molecular_graphics SHELXTL-Plus
_computing_publication_material SHELXTL-Plus
_computing_structure_refinement SHELXTL-Plus
_computing_structure_solution SHELXTL-Plus
_diffrn_ambient_temperature 293(2)
_diffrn_measurement_device 'Siemens R3'
_diffrn_measurement_method '\w-2\q scans'
_diffrn_radiation_monochromator graphite
_diffrn_radiation_source 'fine-focus sealed tube'
_diffrn_radiation_type MoK\a
_diffrn_radiation_wavelength 0.71073
_diffrn_reflns_av_R_equivalents 0.0378
_diffrn_reflns_av_sigmaI/netI 0.0372
_diffrn_reflns_limit_h_max 24
_diffrn_reflns_limit_h_min -24
_diffrn_reflns_limit_k_max 8
_diffrn_reflns_limit_k_min 0
_diffrn_reflns_limit_l_max 27
_diffrn_reflns_limit_l_min -27
_diffrn_reflns_number 15669
_diffrn_reflns_theta_max 29.98
_diffrn_reflns_theta_min 2.07
_diffrn_standards_decay_% 4
_diffrn_standards_interval_count 100
_diffrn_standards_number 3
_exptl_absorpt_coefficient_mu 0.088
_exptl_absorpt_correction_type none
_exptl_crystal_colour colorless
_exptl_crystal_density_diffrn 1.312
_exptl_crystal_density_meas ?
_exptl_crystal_density_method none
_exptl_crystal_description rectangular
_exptl_crystal_F_000 2128
_exptl_crystal_size_max 0.40
_exptl_crystal_size_mid 0.40
_exptl_crystal_size_min 0.35
_refine_diff_density_max 0.199
_refine_diff_density_min -0.147
_refine_ls_extinction_method none
_refine_ls_goodness_of_fit_all 0.970
_refine_ls_goodness_of_fit_obs 1.222
_refine_ls_hydrogen_treatment noref
_refine_ls_matrix_type full
_refine_ls_number_parameters 343
_refine_ls_number_reflns 4218
_refine_ls_number_restraints 0
_refine_ls_restrained_S_all 0.970
_refine_ls_restrained_S_obs 1.222
_refine_ls_R_factor_all 0.0689
_refine_ls_R_factor_obs 0.0389
_refine_ls_shift/esd_max 0.003
_refine_ls_shift/esd_mean 0.000
_refine_ls_structure_factor_coef Fsqd
_refine_ls_weighting_details 'w = 1/[\s^2^(Fo^2^) + (0.055P)^2^] where P = (Fo^2^ + 2Fc^2^)/3'
_refine_ls_weighting_scheme calc
_refine_ls_wR_factor_all 0.1041
_refine_ls_wR_factor_obs 0.0975
_reflns_number_observed 2476
_reflns_number_total 4218
_reflns_observed_criterion >2sigma(I)
_cod_data_source_file pt1008.cif
_cod_data_source_block 5
_cod_depositor_comments
;
The following automatic conversions were performed:
'_symmetry_cell_setting' value 'Orthorhombic' changed to 'orthorhombic'
according to '/home/saulius/struct/CIF-dictionaries/cif_core.dic'
dictionary named 'cif_core.dic' version 2.4.1 from 2010-06-29.

Automatic conversion script
Id: cif_fix_enum 1527 2010-12-29 10:47:43Z saulius 

The following automatic conversions were performed:

'_symmetry_cell_setting' value 'Orthorhombic' changed to
'orthorhombic' according to
/home/saulius/struct/CIF-dictionaries/cif_core.dic dictionary named
'cif_core.dic' version 2.4.1 from 2010-06-29.

Automatic conversion script
Id: cif_fix_values 1715 2011-07-08 13:25:40Z adriana 

The following automatic conversions were performed:

'_exptl_crystal_density_meas' value 'not measured' was changed to '?'
- the value is perceived as not measured.

Automatic conversion script
Id: cif_fix_values 3008 2015-01-20 13:52:24Z robertas 

The following automatic conversions were performed:

'_refine_ls_weighting_scheme' value 'calc w = 1/[\s^2^(Fo^2^) +
(0.055P)^2^] where P = (Fo^2^ + 2Fc^2^)/3' was changed to 'calc'. New
tag '_refine_ls_weighting_details' was created. The value of the new
tag was set to 'w = 1/[\s^2^(Fo^2^) + (0.055P)^2^] where P = (Fo^2^ +
2Fc^2^)/3'.

Automatic conversion script
Id: cif_fix_values 3143 2015-03-26 13:38:13Z robertas 
;
_cod_original_cell_volume 5110.(3)
_cod_database_code 2005679

loop_
_symmetry_equiv_pos_as_xyz
'x, y, z'
'-x+1/2, -y, z+1/2'
'-x, y+1/2, -z+1/2'
'x+1/2, -y+1/2, -z'
'-x, -y, -z'
'x-1/2, y, -z-1/2'
'x, -y-1/2, z-1/2'
'-x-1/2, y-1/2, z'

loop_
_atom_site_aniso_label
_atom_site_aniso_U_11
_atom_site_aniso_U_22
_atom_site_aniso_U_33
_atom_site_aniso_U_12
_atom_site_aniso_U_13
_atom_site_aniso_U_23
O1 0.0456(7) 0.037(2) 0.0356(6) 0.0114(7) -0.0039(5) -0.0035(7)
O2 0.0422(7) 0.043(2) 0.0539(8) -0.0130(8) -0.0013(5) 0.0048(9)
O3 0.0560(8) 0.046(2) 0.0517(8) -0.0063(9) 0.0012(6) 0.0198(10)
O4 0.0544(8) 0.152(2) 0.0291(6) 0.0166(9) 0.0005(5) -0.0059(9)
O10 0.0412(7) 0.035(2) 0.0440(7) 0.0029(7) -0.0098(5) -0.0011(7)
C1 0.0495(10) 0.044(3) 0.0474(11) -0.0025(11) -0.0052(8) -0.0124(12)
C2 0.0552(12) 0.073(4) 0.0351(10) 0.003(2) -0.0074(8) -0.0190(14)
C3 0.0530(11) 0.080(4) 0.0261(9) 0.0098(15) -0.0042(7) -0.0035(14)
C4 0.0453(10) 0.046(2) 0.0305(8) 0.0051(10) -0.0027(7) 0.0041(10)
C4A 0.0305(8) 0.029(3) 0.0289(8) 0.0041(10) -0.0021(6) -0.0050(11)
C4B 0.0339(8) 0.028(2) 0.0274(7) 0.0039(10) -0.0022(6) -0.0007(9)
C4C 0.0383(9) 0.024(2) 0.0306(8) 0.0018(9) -0.0008(6) -0.0038(9)
C5 0.0472(10) 0.038(2) 0.0438(9) 0.0013(11) -0.0009(8) 0.0064(11)
C6 0.0465(11) 0.048(2) 0.0632(12) -0.0106(11) 0.0017(9) 0.0050(13)
C7 0.0407(10) 0.046(3) 0.0657(13) -0.0070(12) -0.0106(9) -0.0024(13)
C8 0.0442(11) 0.046(3) 0.0455(10) -0.0022(11) -0.0153(8) 0.0007(12)
C8A 0.0385(9) 0.029(2) 0.0315(8) 0.0013(9) -0.0047(7) -0.0033(9)
C8B 0.0385(9) 0.025(3) 0.0290(8) 0.0009(11) -0.0049(6) 0.0009(10)
C8C 0.0339(8) 0.031(2) 0.0269(8) -0.0001(9) -0.0023(6) 0.0017(9)
C8D 0.0344(9) 0.038(3) 0.0388(9) -0.0038(10) -0.0051(7) 0.0007(11)
C8E 0.0324(8) 0.027(3) 0.0340(9) 0.0016(11) -0.0042(6) -0.0070(12)
C9 0.0395(9) 0.037(3) 0.0351(9) -0.0045(11) -0.0038(7) 0.0060(11)
C10 0.0415(10) 0.059(2) 0.0293(8) 0.0022(10) 0.0009(7) 0.0060(10)
C11 0.0361(9) 0.039(2) 0.0368(8) 0.0010(9) 0.0039(7) 0.0080(10)
C12 0.0466(11) 0.073(3) 0.0443(10) 0.0060(11) 0.0097(8) 0.0077(11)
C13 0.0409(11) 0.092(3) 0.0664(14) 0.0118(12) 0.0165(9) 0.0114(15)
C14 0.0343(10) 0.068(3) 0.080(2) 0.0034(11) -0.0030(10) 0.0085(15)
C15 0.0436(10) 0.060(3) 0.0541(11) 0.0021(11) -0.0104(8) -0.0022(13)
C16 0.0368(9) 0.065(2) 0.0436(9) 0.0053(10) 0.0003(8) -0.0028(11)
C17 0.0421(10) 0.026(2) 0.0498(10) 0.0011(10) -0.0075(8) 0.0065(11)
C18 0.0496(11) 0.038(3) 0.0619(12) 0.0045(11) -0.0038(9) -0.0059(12)
C19 0.0473(12) 0.066(3) 0.097(2) 0.0133(13) 0.0044(11) -0.013(2)
C20 0.0473(12) 0.056(3) 0.122(2) 0.0098(13) -0.0182(14) 0.006(2)
C21 0.0627(14) 0.061(3) 0.086(2) 0.0008(14) -0.0322(13) 0.022(2)
C22 0.0548(12) 0.056(3) 0.0568(12) -0.0020(12) -0.0144(9) 0.0153(13)
C23 0.0697(14) 0.051(3) 0.0471(11) 0.0147(13) 0.0004(9) -0.0118(13)
C24 0.0694(14) 0.060(3) 0.082(2) -0.0262(15) -0.0058(12) -0.002(2)
C25 0.079(2) 0.076(4) 0.083(2) -0.013(2) -0.0030(12) 0.020(2)

loop_
_atom_site_label
_atom_site_occupancy
_atom_site_fract_x
_atom_site_fract_y
_atom_site_fract_z
_atom_site_U_iso_or_equiv
_atom_site_thermal_displace_type
_atom_site_calc_flag
_atom_site_refinement_flags
_atom_site_type_symbol
O1 1 0.88709(6) 0.40290(11) 0.56275(6) 0.0393(5) Uani d . O
O2 1 0.84723(7) 0.11464(12) 0.60192(6) 0.0465(5) Uani d . O
O3 1 0.96086(7) 0.1060(2) 0.71673(6) 0.0512(6) Uani d . O
O4 1 0.85282(7) 0.28612(13) 0.72268(6) 0.0783(6) Uani d . O
O10 1 0.97997(6) 0.11153(10) 0.59777(6) 0.0402(5) Uani d . O
C1 1 0.91031(10) 0.1294(2) 0.44742(9) 0.0468(8) Uani d . C
H1A 1 0.90860(10) 0.0674(2) 0.45234(9) 0.056 Uiso calc R H
C2 1 0.90749(11) 0.1683(3) 0.38344(10) 0.0543(11) Uani d . C
H2A 1 0.90268(11) 0.1319(3) 0.34509(10) 0.065 Uiso calc R H
C3 1 0.91165(10) 0.2596(2) 0.37555(9) 0.0531(11) Uani d . C
H3A 1 0.90864(10) 0.2845(2) 0.33208(9) 0.064 Uiso calc R H
C4 1 0.92032(9) 0.3152(2) 0.43180(8) 0.0407(7) Uani d . C
H4A 1 0.92455(9) 0.3771(2) 0.42649(8) 0.049 Uiso calc R H
C4A 1 0.92255(8) 0.2764(2) 0.49633(8) 0.0295(8) Uani d . C
C4B 1 0.93443(9) 0.3248(2) 0.56301(7) 0.0299(6) Uani d . C
C4C 1 1.01783(9) 0.3472(2) 0.57521(8) 0.0310(6) Uani d . C
C5 1 1.06149(10) 0.4070(2) 0.53834(9) 0.0429(7) Uani d . C
H5A 1 1.04082(10) 0.4368(2) 0.50094(9) 0.051 Uiso calc R H
C6 1 1.13631(10) 0.4222(2) 0.55755(10) 0.0526(8) Uani d . C
H6A 1 1.16606(10) 0.4631(2) 0.53345(10) 0.063 Uiso calc R H
C7 1 1.16685(11) 0.3768(2) 0.61245(10) 0.0508(8) Uani d . C
H7A 1 1.21726(11) 0.3872(2) 0.62511(10) 0.061 Uiso calc R H
C8 1 1.12366(10) 0.3163(2) 0.64866(9) 0.0452(7) Uani d . C
H8A 1 1.14489(10) 0.2855(2) 0.68537(9) 0.054 Uiso calc R H
C8A 1 1.04795(9) 0.30121(15) 0.63016(8) 0.0329(6) Uani d . C
C8B 1 0.98952(9) 0.2420(2) 0.66381(8) 0.0307(8) Uani d . C
H8BA 1 0.97948(9) 0.2625(2) 0.71050(8) 0.037 Uiso calc R H
C8C 1 0.91655(8) 0.2518(2) 0.61911(7) 0.0306(7) Uani d . C
C8D 1 0.91268(9) 0.1612(2) 0.57989(8) 0.0371(7) Uani d . C
C8E 1 0.91575(8) 0.1849(2) 0.50439(8) 0.0311(8) Uani d . C
C9 1 1.00579(9) 0.1414(2) 0.66301(8) 0.0373(8) Uani d . C
C10 1 0.84472(9) 0.2732(2) 0.66213(8) 0.0432(7) Uani d . C
C11 1 0.76625(9) 0.28222(15) 0.63228(8) 0.0372(7) Uani d . C
C12 1 0.70826(10) 0.3033(2) 0.67714(9) 0.0546(8) Uani d . C
H12A 1 0.71973(10) 0.3148(2) 0.72267(9) 0.066 Uiso calc R H
C13 1 0.63351(11) 0.3076(2) 0.65532(11) 0.0664(9) Uani d . C
H13A 1 0.59500(11) 0.3208(2) 0.68643(11) 0.080 Uiso calc R H
C14 1 0.61545(11) 0.2926(2) 0.58848(12) 0.0609(8) Uani d . C
H14A 1 0.56492(11) 0.2955(2) 0.57403(12) 0.073 Uiso calc R H
C15 1 0.67252(10) 0.2732(2) 0.54281(10) 0.0526(8) Uani d . C
H15A 1 0.66071(10) 0.2635(2) 0.49710(10) 0.063 Uiso calc R H
C16 1 0.74722(10) 0.2680(2) 0.56441(8) 0.0485(7) Uani d . C
H16A 1 0.78545(10) 0.2548(2) 0.53303(8) 0.058 Uiso calc R H
C17 1 1.08902(9) 0.1136(2) 0.67007(9) 0.0394(7) Uani d . C
C18 1 1.13490(11) 0.1025(2) 0.61351(10) 0.0499(8) Uani d . C
H18A 1 1.11353(11) 0.1044(2) 0.57007(10) 0.060 Uiso calc R H
C19 1 1.21271(12) 0.0884(2) 0.62099(13) 0.0701(9) Uani d . C
H19A 1 1.24337(12) 0.0819(2) 0.58254(13) 0.084 Uiso calc R H
C20 1 1.24462(13) 0.0840(2) 0.68470(15) 0.0753(9) Uani d . C
H20A 1 1.29681(13) 0.0744(2) 0.68946(15) 0.090 Uiso calc R H
C21 1 1.19971(13) 0.0939(2) 0.74141(13) 0.0698(9) Uani d . C
H21A 1 1.22146(13) 0.0906(2) 0.78466(13) 0.084 Uiso calc R H
C22 1 1.12164(11) 0.1086(2) 0.73457(10) 0.0558(8) Uani d . C
H22A 1 1.09129(11) 0.1152(2) 0.77322(10) 0.067 Uiso calc R H
C23 1 0.89683(12) 0.4647(2) 0.61784(10) 0.0559(8) Uani d . C
H23A 1 0.86225(12) 0.5141(2) 0.61227(10) 0.084 Uiso calc R H
H23B 1 0.94839(12) 0.4865(2) 0.61800(10) 0.084 Uiso calc R H
H23C 1 0.88638(12) 0.4349(2) 0.66028(10) 0.084 Uiso calc R H
C24 1 0.83022(12) 0.0310(2) 0.57024(13) 0.0705(10) Uani d . C
H24A 1 0.78449(12) 0.0065(2) 0.58982(13) 0.106 Uiso calc R H
H24B 1 0.87181(12) -0.0099(2) 0.57739(13) 0.106 Uiso calc R H
H24C 1 0.82287(12) 0.0400(2) 0.52216(13) 0.106 Uiso calc R H
C25 1 0.95507(14) 0.0120(3) 0.71989(12) 0.0792(12) Uani d . C
H25A 1 0.92355(14) -0.0047(3) 0.75793(12) 0.119 Uiso calc R H
H25B 1 1.00503(14) -0.0135(3) 0.72547(12) 0.119 Uiso calc R H
H25C 1 0.93269(14) -0.0101(3) 0.67841(12) 0.119 Uiso calc R H

loop_
_atom_type_symbol
_atom_type_description
_atom_type_scat_dispersion_real
_atom_type_scat_dispersion_imag
_atom_type_scat_source
C C 0.0033 0.0016 'International Tables Vol C Tables 4.2.6.8 and 6.1.1.4'
H H 0.0000 0.0000 'International Tables Vol C Tables 4.2.6.8 and 6.1.1.4'
O O 0.0106 0.0060 'International Tables Vol C Tables 4.2.6.8 and 6.1.1.4'

loop_
_geom_angle_atom_site_label_1
_geom_angle_atom_site_label_2
_geom_angle_atom_site_label_3
_geom_angle
_geom_angle_publ_flag
C23 O1 C4B 116.92(13) yes
C8D O2 C24 117.9(2) yes
C25 O3 C9 116.4(2) yes
C9 O10 C8D 108.5(2) yes
C2 C1 C8E 118.7(3) yes
C3 C2 C1 121.1(2) ?
C2 C3 C4 120.6(2) ?
C3 C4 C4A 118.5(3) ?
C8E C4A C4 120.9(2) yes
C8E C4A C4B 112.7(2) ?
C4 C4A C4B 126.4(3) yes
O1 C4B C4A 107.84(14) yes
O1 C4B C4C 112.3(2) yes
C4A C4B C4C 112.03(13) yes
O1 C4B C8C 116.67(13) yes
C4A C4B C8C 104.3(2) yes
C4C C4B C8C 103.50(13) yes
C5 C4C C8A 121.2(2) yes
C5 C4C C4B 126.4(2) yes
C8A C4C C4B 112.4(2) yes
C4C C5 C6 119.3(2) ?
C7 C6 C5 120.0(2) ?
C8 C7 C6 120.7(2) ?
C7 C8 C8A 119.7(2) ?
C4C C8A C8 119.1(2) ?
C4C C8A C8B 111.90(14) yes
C8 C8A C8B 129.0(2) yes
C8A C8B C9 116.4(2) yes
C8A C8B C8C 104.93(15) yes
C9 C8B C8C 103.8(2) yes
C10 C8C C8D 114.40(15) yes
C10 C8C C8B 112.37(13) yes
C8D C8C C8B 103.5(2) yes
C10 C8C C4B 113.5(2) yes
C8D C8C C4B 105.24(14) yes
C8B C8C C4B 107.05(14) yes
O2 C8D O10 109.9(2) yes
O2 C8D C8E 116.17(14) yes
O10 C8D C8E 109.14(14) yes
O2 C8D C8C 108.18(14) yes
O10 C8D C8C 106.94(13) yes
C8E C8D C8C 106.1(2) yes
C4A C8E C1 120.1(2) yes
C4A C8E C8D 110.1(2) yes
C1 C8E C8D 129.7(3) yes
O3 C9 O10 111.9(2) yes
O3 C9 C17 111.3(2) yes
O10 C9 C17 107.5(2) yes
O3 C9 C8B 104.7(2) yes
O10 C9 C8B 104.9(2) yes
C17 C9 C8B 116.4(2) yes
O4 C10 C11 118.40(15) yes
O4 C10 C8C 118.11(14) yes
C11 C10 C8C 123.45(14) yes
C12 C11 C16 117.9(2) ?
C12 C11 C10 116.5(2) ?
C16 C11 C10 125.48(15) ?
C13 C12 C11 120.8(2) ?
C14 C13 C12 120.6(2) ?
C13 C14 C15 119.4(2) ?
C14 C15 C16 120.2(2) ?
C15 C16 C11 120.9(2) ?
C18 C17 C22 119.0(2) ?
C18 C17 C9 121.2(2) yes
C22 C17 C9 119.4(2) yes
C17 C18 C19 120.4(2) ?
C20 C19 C18 120.3(2) ?
C21 C20 C19 120.0(2) ?
C20 C21 C22 120.2(2) ?
C17 C22 C21 120.0(2) ?

loop_
_geom_bond_atom_site_label_1
_geom_bond_atom_site_label_2
_geom_bond_distance
_geom_bond_publ_flag
O1 C23 1.428(2) yes
O1 C4B 1.429(2) yes
O2 C8D 1.408(2) yes
O2 C24 1.424(3) yes
O3 C25 1.406(3) yes
O3 C9 1.416(2) yes
O4 C10 1.210(2) yes
O10 C9 1.427(2) yes
O10 C8D 1.435(2) yes
C1 C2 1.381(3) ?
C1 C8E 1.392(3) yes
C2 C3 1.371(3) ?
C3 C4 1.387(3) ?
C4 C4A 1.391(3) ?
C4A C8E 1.377(3) yes
C4A C4B 1.506(2) yes
C4B C4C 1.517(2) yes
C4B C8C 1.577(3) yes
C4C C5 1.379(3) ?
C4C C8A 1.381(2) yes
C5 C6 1.382(3) ?
C6 C7 1.379(3) ?
C7 C8 1.374(3) ?
C8 C8A 1.393(2) ?
C8A C8B 1.503(3) yes
C8B C9 1.526(3) yes
C8B C8C 1.556(2) yes
C8C C10 1.548(2) yes
C8C C8D 1.554(3) yes
C8D C8E 1.522(2) yes
C9 C17 1.521(3) yes
C10 C11 1.499(2) ?
C11 C12 1.379(2) ?
C11 C16 1.387(2) ?
C12 C13 1.379(3) ?
C13 C14 1.365(3) ?
C14 C15 1.372(3) ?
C15 C16 1.377(2) ?
C17 C18 1.379(3) ?
C17 C22 1.389(2) ?
C18 C19 1.386(3) ?
C19 C20 1.369(3) ?
C20 C21 1.369(3) ?
C21 C22 1.391(3) ?

loop_
_geom_torsion_atom_site_label_1
_geom_torsion_atom_site_label_2
_geom_torsion_atom_site_label_3
_geom_torsion_atom_site_label_4
_geom_torsion
C8E C1 C2 C3 1.4(3)
C1 C2 C3 C4 1.3(3)
C2 C3 C4 C4A -1.8(3)
C3 C4 C4A C8E -0.5(2)
C3 C4 C4A C4B 177.60(15)
C23 O1 C4B C4A -172.3(2)
C23 O1 C4B C4C -48.4(2)
C23 O1 C4B C8C 70.8(2)
C8E C4A C4B O1 -136.60(15)
C4 C4A C4B O1 45.2(2)
C8E C4A C4B C4C 99.3(2)
C4 C4A C4B C4C -78.9(2)
C8E C4A C4B C8C -12.0(2)
C4 C4A C4B C8C 169.84(15)
O1 C4B C4C C5 -54.5(2)
C4A C4B C4C C5 67.0(3)
C8C C4B C4C C5 178.8(2)
O1 C4B C4C C8A 124.5(2)
C4A C4B C4C C8A -114.0(2)
C8C C4B C4C C8A -2.2(2)
C8A C4C C5 C6 -1.1(3)
C4B C4C C5 C6 177.8(2)
C4C C5 C6 C7 0.9(3)
C5 C6 C7 C8 -0.1(3)
C6 C7 C8 C8A -0.6(3)
C5 C4C C8A C8 0.4(3)
C4B C4C C8A C8 -178.6(2)
C5 C4C C8A C8B 178.3(2)
C4B C4C C8A C8B -0.8(2)
C7 C8 C8A C4C 0.4(3)
C7 C8 C8A C8B -177.0(2)
C4C C8A C8B C9 117.6(2)
C8 C8A C8B C9 -64.8(3)
C4C C8A C8B C8C 3.5(2)
C8 C8A C8B C8C -179.0(2)
C8A C8B C8C C10 -129.9(2)
C9 C8B C8C C10 107.5(2)
C8A C8B C8C C8D 106.2(2)
C9 C8B C8C C8D -16.5(2)
C8A C8B C8C C4B -4.7(2)
C9 C8B C8C C4B -127.32(15)
O1 C4B C8C C10 4.9(2)
C4A C4B C8C C10 -113.9(2)
C4C C4B C8C C10 128.7(2)
O1 C4B C8C C8D 130.69(15)
C4A C4B C8C C8D 11.89(15)
C4C C4B C8C C8D -105.44(15)
O1 C4B C8C C8B -119.7(2)
C4A C4B C8C C8B 121.5(2)
C4C C4B C8C C8B 4.2(2)
C24 O2 C8D O10 -66.4(2)
C24 O2 C8D C8E 58.1(3)
C24 O2 C8D C8C 177.2(2)
C9 O10 C8D O2 -91.9(2)
C9 O10 C8D C8E 139.7(2)
C9 O10 C8D C8C 25.3(2)
C10 C8C C8D O2 -8.4(2)
C8B C8C C8D O2 114.13(14)
C4B C8C C8D O2 -133.67(14)
C10 C8C C8D O10 -126.72(14)
C8B C8C C8D O10 -4.2(2)
C4B C8C C8D O10 108.05(14)
C10 C8C C8D C8E 116.87(15)
C8B C8C C8D C8E -120.56(13)
C4B C8C C8D C8E -8.36(15)
C4 C4A C8E C1 3.2(2)
C4B C4A C8E C1 -175.13(14)
C4 C4A C8E C8D -174.80(14)
C4B C4A C8E C8D 6.9(2)
C2 C1 C8E C4A -3.6(2)
C2 C1 C8E C8D 173.9(2)
O2 C8D C8E C4A 121.6(2)
O10 C8D C8E C4A -113.6(2)
C8C C8D C8E C4A 1.4(2)
O2 C8D C8E C1 -56.1(3)
O10 C8D C8E C1 68.7(2)
C8C C8D C8E C1 -176.4(2)
C25 O3 C9 O10 56.4(3)
C25 O3 C9 C17 -63.9(2)
C25 O3 C9 C8B 169.47(15)
C8D O10 C9 O3 76.8(3)
C8D O10 C9 C17 -160.7(2)
C8D O10 C9 C8B -36.2(2)
C8A C8B C9 O3 159.19(13)
C8C C8B C9 O3 -86.06(14)
C8A C8B C9 O10 -82.84(15)
C8C C8B C9 O10 31.91(15)
C8A C8B C9 C17 35.8(2)
C8C C8B C9 C17 150.52(14)
C8D C8C C10 O4 122.6(2)
C8B C8C C10 O4 5.0(3)
C4B C8C C10 O4 -116.6(2)
C8D C8C C10 C11 -59.7(3)
C8B C8C C10 C11 -177.3(2)
C4B C8C C10 C11 61.0(3)
O4 C10 C11 C12 -1.1(3)
C8C C10 C11 C12 -178.8(2)
O4 C10 C11 C16 -178.7(2)
C8C C10 C11 C16 3.7(4)
C16 C11 C12 C13 1.8(4)
C10 C11 C12 C13 -176.0(2)
C11 C12 C13 C14 -1.2(4)
C12 C13 C14 C15 -0.1(4)
C13 C14 C15 C16 0.7(4)
C14 C15 C16 C11 -0.1(4)
C12 C11 C16 C15 -1.1(4)
C10 C11 C16 C15 176.4(2)
O3 C9 C17 C18 149.7(2)
O10 C9 C17 C18 26.8(3)
C8B C9 C17 C18 -90.4(2)
O3 C9 C17 C22 -37.2(3)
O10 C9 C17 C22 -160.1(2)
C8B C9 C17 C22 82.7(3)
C22 C17 C18 C19 -1.4(4)
C9 C17 C18 C19 171.7(2)
C17 C18 C19 C20 1.1(4)
C18 C19 C20 C21 -0.2(4)
C19 C20 C21 C22 -0.2(4)
C18 C17 C22 C21 0.9(4)
C9 C17 C22 C21 -172.3(2)
C20 C21 C22 C17 -0.1(4)
